data_2219547
loop_
_publ_author_name
'Huang, Lin'
'Li, Shuqin'
'Li, Huisheng'

_publ_section_title
;
 1-(4-Chlorophenyl)-3-(2-nitrophenyl)propane-1,2-dione
;
_journal_coeditor_code CS2095
_journal_issue 10
_journal_name_full 'Acta Crystallographica Section E'
_journal_page_first o2024
_journal_paper_doi 10.1107/S1600536808030559
_journal_volume 64
_journal_year 2008
_chemical_formula_iupac 'C15 H10 Cl N O4'
_chemical_formula_moiety 'C15 H10 Cl N O4'
_chemical_formula_sum 'C15 H10 Cl N O4'
_chemical_formula_weight 303.69
_chemical_name_systematic
;
1-(4-Chlorophenyl)-3-(2-nitrophenyl)propane-1,2-dione
;
_space_group_IT_number 14
_symmetry_cell_setting monoclinic
_symmetry_space_group_name_Hall '-P 2ybc'
_symmetry_space_group_name_H-M 'P 1 21/c 1'
_atom_sites_solution_hydrogens geom
_atom_sites_solution_primary direct
_atom_sites_solution_secondary difmap
_audit_creation_method SHELXL97
_cell_angle_alpha 90.00
_cell_angle_beta 91.340(2)
_cell_angle_gamma 90.00
_cell_formula_units_Z 4
_cell_length_a 7.9995(3)
_cell_length_b 6.3730(2)
_cell_length_c 26.7750(5)
_cell_measurement_reflns_used 2433
_cell_measurement_temperature 298(2)
_cell_measurement_theta_max 23.42
_cell_measurement_theta_min 2.55
_cell_volume 1364.64(7)
_computing_cell_refinement 'SMART (Bruker, 2001)'
_computing_data_collection 'SMART (Bruker, 2001)'
_computing_data_reduction 'SAINT (Bruker, 1999)'
_computing_molecular_graphics 'SHELXTL (Sheldrick, 2008)'
_computing_publication_material 'SHELXTL (Sheldrick, 2008)'
_computing_structure_refinement 'SHELXL97 (Sheldrick, 2008)'
_computing_structure_solution 'SHELXS97 (Sheldrick, 2008)'
_diffrn_ambient_temperature 298(2)
_diffrn_measured_fraction_theta_full 0.998
_diffrn_measured_fraction_theta_max 0.998
_diffrn_measurement_device_type 'Bruker SMART 4K CCD area-detector'
_diffrn_measurement_method '\f and \w'
_diffrn_radiation_monochromator graphite
_diffrn_radiation_source 'fine-focus sealed tube'
_diffrn_radiation_type MoK\a
_diffrn_radiation_wavelength 0.71073
_diffrn_reflns_av_R_equivalents 0.0273
_diffrn_reflns_av_sigmaI/netI 0.0273
_diffrn_reflns_limit_h_max 9
_diffrn_reflns_limit_h_min -9
_diffrn_reflns_limit_k_max 7
_diffrn_reflns_limit_k_min -7
_diffrn_reflns_limit_l_max 31
_diffrn_reflns_limit_l_min -31
_diffrn_reflns_number 8762
_diffrn_reflns_theta_full 25.00
_diffrn_reflns_theta_max 25.00
_diffrn_reflns_theta_min 2.55
_exptl_absorpt_coefficient_mu 0.295
_exptl_absorpt_correction_T_max 0.9711
_exptl_absorpt_correction_T_min 0.9434
_exptl_absorpt_correction_type multi-scan
_exptl_absorpt_process_details '(SADABS; Sheldrick, 1997)'
_exptl_crystal_colour colourless
_exptl_crystal_density_diffrn 1.478
_exptl_crystal_density_method 'not measured'
_exptl_crystal_description block
_exptl_crystal_F_000 624
_exptl_crystal_size_max 0.20
_exptl_crystal_size_mid 0.10
_exptl_crystal_size_min 0.10
_refine_diff_density_max 0.38
_refine_diff_density_min -0.28
_refine_ls_extinction_method none
_refine_ls_goodness_of_fit_ref 1.070
_refine_ls_hydrogen_treatment constr
_refine_ls_matrix_type full
_refine_ls_number_parameters 190
_refine_ls_number_reflns 2408
_refine_ls_number_restraints 0
_refine_ls_restrained_S_all 1.070
_refine_ls_R_factor_all 0.0596
_refine_ls_R_factor_gt 0.0467
_refine_ls_shift/su_max 0.000
_refine_ls_shift/su_mean 0.000
_refine_ls_structure_factor_coef Fsqd
_refine_ls_weighting_details 'calc w = 1/[\s^2^(Fo^2^)+(0.0688P)^2^+0.2924P] where P=(Fo^2^+2Fc^2^)/3'
_refine_ls_weighting_scheme calc
_refine_ls_wR_factor_gt 0.1260
_refine_ls_wR_factor_ref 0.1329
_reflns_number_gt 1872
_reflns_number_total 2408
_reflns_threshold_expression I>2\s(I)
_cod_data_source_file cs2095.cif
_cod_data_source_block I
_cod_original_sg_symbol_H-M 'P 21/c'
_cod_database_code 2219547
_cod_database_fobs_code 2219547

loop_
_symmetry_equiv_pos_as_xyz
'x, y, z'
'-x, y+1/2, -z+1/2'
'-x, -y, -z'
'x, -y-1/2, z-1/2'

loop_
_atom_site_type_symbol
_atom_site_label
_atom_site_fract_x
_atom_site_fract_y
_atom_site_fract_z
_atom_site_U_iso_or_equiv
_atom_site_adp_type
_atom_site_calc_flag
_atom_site_refinement_flags
_atom_site_occupancy
C C1 0.4590(2) 0.5187(3) 0.67527(7) 0.0496(5) Uani d . 1
C C2 0.4028(3) 0.7133(3) 0.65828(7) 0.0498(5) Uani d . 1
C C3 0.2727(3) 0.8197(4) 0.68005(9) 0.0606(6) Uani d . 1
H H3 0.2382 0.9492 0.6676 0.073 Uiso calc R 1
C C4 0.1952(3) 0.7326(5) 0.72019(9) 0.0675(7) Uani d . 1
H H4 0.1075 0.8028 0.7351 0.081 Uiso calc R 1
C C5 0.2471(3) 0.5421(4) 0.73831(9) 0.0669(7) Uani d . 1
H H5 0.1947 0.4829 0.7656 0.080 Uiso calc R 1
C C6 0.3771(3) 0.4379(4) 0.71616(8) 0.0588(6) Uani d . 1
H H6 0.4111 0.3089 0.7291 0.071 Uiso calc R 1
C C7 0.6000(3) 0.3935(4) 0.65391(9) 0.0602(6) Uani d . 1
H H7A 0.6018 0.2561 0.6695 0.072 Uiso calc R 1
H H7B 0.5777 0.3735 0.6185 0.072 Uiso calc R 1
C C8 0.7691(3) 0.4913(3) 0.66072(7) 0.0504(5) Uani d . 1
C C9 0.9136(3) 0.3769(4) 0.63586(8) 0.0539(5) Uani d . 1
C C10 1.0144(2) 0.4879(3) 0.59876(7) 0.0471(5) Uani d . 1
C C11 1.1423(3) 0.3809(4) 0.57538(8) 0.0568(6) Uani d . 1
H H11 1.1665 0.2433 0.5846 0.068 Uiso calc R 1
C C12 1.2338(3) 0.4757(4) 0.53865(8) 0.0631(6) Uani d . 1
H H12 1.3183 0.4029 0.5228 0.076 Uiso calc R 1
C C13 1.1976(3) 0.6808(4) 0.52582(8) 0.0571(6) Uani d . 1
C C14 1.0729(3) 0.7893(4) 0.54892(8) 0.0572(6) Uani d . 1
H H14 1.0505 0.9278 0.5401 0.069 Uiso calc R 1
C C15 0.9814(3) 0.6933(3) 0.58507(8) 0.0536(5) Uani d . 1
H H15 0.8965 0.7669 0.6005 0.064 Uiso calc R 1
Cl Cl1 1.31213(9) 0.80635(13) 0.48046(2) 0.0813(3) Uani d . 1
N N1 0.4783(3) 0.8163(4) 0.61492(7) 0.0653(6) Uani d . 1
O O1 0.5769(2) 0.7162(4) 0.58971(7) 0.0969(7) Uani d . 1
O O2 0.4318(3) 0.9934(3) 0.60410(8) 0.0994(7) Uani d . 1
O O3 0.79710(19) 0.6406(3) 0.68656(6) 0.0693(5) Uani d . 1
O O4 0.9394(2) 0.1971(3) 0.64872(8) 0.0855(6) Uani d . 1

loop_
_atom_site_aniso_label
_atom_site_aniso_U_11
_atom_site_aniso_U_22
_atom_site_aniso_U_33
_atom_site_aniso_U_12
_atom_site_aniso_U_13
_atom_site_aniso_U_23
C1 0.0428(11) 0.0539(13) 0.0520(11) -0.0072(9) -0.0024(9) -0.0057(10)
C2 0.0441(11) 0.0588(14) 0.0463(11) -0.0084(10) -0.0063(9) -0.0001(10)
C3 0.0509(13) 0.0614(15) 0.0687(15) 0.0020(11) -0.0109(11) -0.0052(11)
C4 0.0447(13) 0.0881(19) 0.0697(15) 0.0040(12) 0.0022(11) -0.0143(14)
C5 0.0516(14) 0.0881(19) 0.0614(14) -0.0112(13) 0.0082(11) 0.0013(13)
C6 0.0538(13) 0.0602(14) 0.0623(13) -0.0091(11) -0.0032(10) 0.0065(11)
C7 0.0574(14) 0.0606(14) 0.0627(13) -0.0031(11) 0.0040(10) -0.0117(11)
C8 0.0533(13) 0.0521(13) 0.0461(11) 0.0014(10) 0.0050(9) 0.0032(10)
C9 0.0544(13) 0.0497(13) 0.0579(12) 0.0040(10) 0.0038(10) 0.0016(10)
C10 0.0448(11) 0.0478(12) 0.0485(11) 0.0002(9) -0.0008(9) -0.0050(9)
C11 0.0542(13) 0.0491(13) 0.0676(14) 0.0044(10) 0.0066(10) -0.0056(10)
C12 0.0537(14) 0.0705(17) 0.0655(14) 0.0015(12) 0.0141(11) -0.0154(12)
C13 0.0509(13) 0.0724(17) 0.0479(12) -0.0099(11) 0.0004(10) -0.0030(10)
C14 0.0580(13) 0.0548(13) 0.0589(13) -0.0014(11) 0.0016(10) 0.0049(10)
C15 0.0492(12) 0.0549(14) 0.0568(12) 0.0055(10) 0.0047(9) 0.0001(10)
Cl1 0.0776(5) 0.1050(6) 0.0619(4) -0.0200(4) 0.0179(3) 0.0070(3)
N1 0.0593(12) 0.0772(16) 0.0588(12) -0.0135(11) -0.0082(10) 0.0125(11)
O1 0.0753(13) 0.143(2) 0.0732(13) 0.0231(13) 0.0198(10) 0.0355(12)
O2 0.140(2) 0.0620(13) 0.0966(14) -0.0183(13) 0.0092(13) 0.0166(11)
O3 0.0546(9) 0.0763(11) 0.0774(11) -0.0077(8) 0.0083(8) -0.0257(9)
O4 0.0905(14) 0.0608(12) 0.1068(14) 0.0187(10) 0.0394(11) 0.0232(10)

loop_
_atom_type_symbol
_atom_type_description
_atom_type_scat_dispersion_real
_atom_type_scat_dispersion_imag
_atom_type_scat_source
C C 0.0033 0.0016 'International Tables Vol C Tables 4.2.6.8 and 6.1.1.4'
H H 0.0000 0.0000 'International Tables Vol C Tables 4.2.6.8 and 6.1.1.4'
N N 0.0061 0.0033 'International Tables Vol C Tables 4.2.6.8 and 6.1.1.4'
O O 0.0106 0.0060 'International Tables Vol C Tables 4.2.6.8 and 6.1.1.4'
Cl Cl 0.1484 0.1585 'International Tables Vol C Tables 4.2.6.8 and 6.1.1.4'

loop_
_geom_angle_atom_site_label_1
_geom_angle_atom_site_label_2
_geom_angle_atom_site_label_3
_geom_angle
_geom_angle_publ_flag
C6 C1 C2 115.7(2) ?
C6 C1 C7 118.3(2) ?
C2 C1 C7 126.0(2) ?
C3 C2 C1 122.7(2) ?
C3 C2 N1 116.1(2) yes
C1 C2 N1 121.2(2) yes
C4 C3 C2 119.4(2) ?
C4 C3 H3 120.3 ?
C2 C3 H3 120.3 ?
C5 C4 C3 119.9(2) ?
C5 C4 H4 120.1 ?
C3 C4 H4 120.1 ?
C4 C5 C6 120.0(2) ?
C4 C5 H5 120.0 ?
C6 C5 H5 120.0 ?
C5 C6 C1 122.3(2) ?
C5 C6 H6 118.8 ?
C1 C6 H6 118.8 ?
C8 C7 C1 114.60(19) yes
C8 C7 H7A 108.6 ?
C1 C7 H7A 108.6 ?
C8 C7 H7B 108.6 ?
C1 C7 H7B 108.6 ?
H7A C7 H7B 107.6 ?
O3 C8 C7 123.96(19) yes
O3 C8 C9 119.84(19) yes
C7 C8 C9 115.99(19) yes
O4 C9 C10 123.5(2) yes
O4 C9 C8 116.8(2) yes
C10 C9 C8 119.63(19) yes
C15 C10 C11 118.9(2) ?
C15 C10 C9 121.91(19) ?
C11 C10 C9 119.2(2) ?
C12 C11 C10 120.9(2) ?
C12 C11 H11 119.5 ?
C10 C11 H11 119.5 ?
C11 C12 C13 118.7(2) ?
C11 C12 H12 120.6 ?
C13 C12 H12 120.6 ?
C14 C13 C12 121.0(2) ?
C14 C13 Cl1 119.0(2) ?
C12 C13 Cl1 119.99(18) ?
C15 C14 C13 119.9(2) ?
C15 C14 H14 120.0 ?
C13 C14 H14 120.0 ?
C14 C15 C10 120.5(2) ?
C14 C15 H15 119.7 ?
C10 C15 H15 119.7 ?
O2 N1 O1 123.0(2) yes
O2 N1 C2 118.0(2) ?
O1 N1 C2 118.8(2) ?

loop_
_geom_bond_atom_site_label_1
_geom_bond_atom_site_label_2
_geom_bond_distance
_geom_bond_publ_flag
C1 C6 1.388(3) ?
C1 C2 1.392(3) ?
C1 C7 1.505(3) ?
C2 C3 1.382(3) ?
C2 N1 1.475(3) yes
C3 C4 1.371(3) ?
C3 H3 0.9300 ?
C4 C5 1.368(4) ?
C4 H4 0.9300 ?
C5 C6 1.380(3) ?
C5 H5 0.9300 ?
C6 H6 0.9300 ?
C7 C8 1.497(3) ?
C7 H7A 0.9700 ?
C7 H7B 0.9700 ?
C8 O3 1.195(3) yes
C8 C9 1.532(3) yes
C9 O4 1.213(3) yes
C9 C10 1.475(3) ?
C10 C15 1.383(3) ?
C10 C11 1.390(3) ?
C11 C12 1.379(3) ?
C11 H11 0.9300 ?
C12 C13 1.380(3) ?
C12 H12 0.9300 ?
C13 C14 1.373(3) ?
C13 Cl1 1.734(2) yes
C14 C15 1.371(3) ?
C14 H14 0.9300 ?
C15 H15 0.9300 ?
N1 O2 1.221(3) yes
N1 O1 1.229(3) yes

loop_
_geom_hbond_atom_site_label_D
_geom_hbond_atom_site_label_H
_geom_hbond_atom_site_label_A
_geom_hbond_site_symmetry_A
_geom_hbond_distance_DH
_geom_hbond_distance_HA
_geom_hbond_distance_DA
_geom_hbond_angle_DHA
C5 H5 O3 2_646 0.93 2.53 3.279(3) 138
C15 H15 O1 . 0.93 2.59 3.244(3) 128

loop_
_geom_torsion_atom_site_label_1
_geom_torsion_atom_site_label_2
_geom_torsion_atom_site_label_3
_geom_torsion_atom_site_label_4
_geom_torsion
_geom_torsion_publ_flag
C6 C1 C2 C3 -0.7(3) ?
C7 C1 C2 C3 -179.6(2) ?
C6 C1 C2 N1 -179.61(18) ?
C7 C1 C2 N1 1.4(3) ?
C1 C2 C3 C4 0.3(3) ?
N1 C2 C3 C4 179.30(19) ?
C2 C3 C4 C5 0.1(3) ?
C3 C4 C5 C6 -0.1(4) ?
C4 C5 C6 C1 -0.3(4) ?
C2 C1 C6 C5 0.7(3) ?
C7 C1 C6 C5 179.7(2) ?
C6 C1 C7 C8 -112.2(2) ?
C2 C1 C7 C8 66.7(3) ?
C1 C7 C8 O3 9.9(3) yes
C1 C7 C8 C9 -175.36(19) yes
O3 C8 C9 O4 115.7(3) yes
C7 C8 C9 O4 -59.3(3) yes
O3 C8 C9 C10 -63.5(3) yes
C7 C8 C9 C10 121.5(2) yes
O4 C9 C10 C15 -179.9(2) yes
C8 C9 C10 C15 -0.7(3) ?
O4 C9 C10 C11 2.6(3) yes
C8 C9 C10 C11 -178.20(19) ?
C15 C10 C11 C12 -0.9(3) ?
C9 C10 C11 C12 176.7(2) ?
C10 C11 C12 C13 0.8(3) ?
C11 C12 C13 C14 -0.1(3) ?
C11 C12 C13 Cl1 179.04(17) ?
C12 C13 C14 C15 -0.5(3) ?
Cl1 C13 C14 C15 -179.67(17) ?
C13 C14 C15 C10 0.4(3) ?
C11 C10 C15 C14 0.2(3) ?
C9 C10 C15 C14 -177.2(2) ?
C3 C2 N1 O2 6.2(3) ?
C1 C2 N1 O2 -174.8(2) ?
C3 C2 N1 O1 -169.5(2) ?
C1 C2 N1 O1 9.5(3) ?

loop_
_cod_related_entry_id
_cod_related_entry_database
_cod_related_entry_code
1 ChemSpider 24740831
